data_8104717
loop_
_publ_author_name
'Tong, Hong-Bo'
'Wang, Meng-Liang'

_publ_section_title
;
 The crystal structure of
 bis{(\m2-3,3-dimethyl-1-phenylbut-1-en-2-yl)((dimethylamino)dimethylsilyl)amido-\k3
 N,N&#x2032;:N&#x2032;}dilithium, C32H54Li2N4Si2
;
_journal_issue 4
_journal_name_full 'Zeitschrift f\"ur Kristallographie - New Crystal Structures'
_journal_page_first 803
_journal_page_last 805
_journal_paper_doi 10.1515/ncrs-2021-0090
_journal_volume 236
_journal_year 2021
_chemical_formula_sum 'C32 H54 Li2 N4 Si2'
_chemical_formula_weight 564.85
_space_group_crystal_system monoclinic
_space_group_IT_number 14
_space_group_name_Hall '-P 2yn'
_space_group_name_H-M_alt 'P 1 21/n 1'
_atom_sites_solution_hydrogens mixed
_cell_angle_alpha 90
_cell_angle_beta 100.12(3)
_cell_angle_gamma 90
_cell_formula_units_Z 2
_cell_length_a 11.611(4)
_cell_length_b 11.157(6)
_cell_length_c 13.307(5)
_cell_measurement_reflns_used 2401
_cell_measurement_temperature 213(2)
_cell_measurement_theta_max 26.73
_cell_measurement_theta_min 2.39
_cell_volume 1697.0(13)
_computing_cell_refinement 'SAINT v6.02A [8]'
_computing_data_collection 'SMART [4]'
_computing_data_reduction 'SAINT v6.02A [4]'
_computing_molecular_graphics 'ORTEP-3 for Windows [3]'
_computing_publication_material 'SHELXL-2014/7 [17]'
_computing_structure_refinement 'SHELXL-2018/3 [5]'
_computing_structure_solution 'SHELXT-2014/7 [16]'
_diffrn_ambient_temperature 213(2)
_diffrn_measured_fraction_theta_full 0.997
_diffrn_measured_fraction_theta_max 0.997
_diffrn_measurement_device_type 'Bruker SMART APEX II'
_diffrn_measurement_method 'phi and omega scans'
_diffrn_radiation_type MoK\a
_diffrn_radiation_wavelength 0.71073
_diffrn_reflns_av_R_equivalents 0.0236
_diffrn_reflns_av_unetI/netI 0.0335
_diffrn_reflns_Laue_measured_fraction_full 0.997
_diffrn_reflns_Laue_measured_fraction_max 0.997
_diffrn_reflns_limit_h_max 13
_diffrn_reflns_limit_h_min -13
_diffrn_reflns_limit_k_max 13
_diffrn_reflns_limit_k_min -13
_diffrn_reflns_limit_l_max 15
_diffrn_reflns_limit_l_min -12
_diffrn_reflns_number 6768
_diffrn_reflns_point_group_measured_fraction_full 0.997
_diffrn_reflns_point_group_measured_fraction_max 0.997
_diffrn_reflns_theta_full 25.009
_diffrn_reflns_theta_max 25.009
_diffrn_reflns_theta_min 2.149
_exptl_absorpt_coefficient_mu 0.130
_exptl_absorpt_correction_T_max 0.962
_exptl_absorpt_correction_T_min 0.956
_exptl_absorpt_correction_type multi-scan
_exptl_absorpt_process_details 'SADABS (Sheldrick,1996)'
_exptl_crystal_colour colorless
_exptl_crystal_density_diffrn 1.105
_exptl_crystal_description block
_exptl_crystal_F_000 616
_exptl_crystal_size_max 0.300
_exptl_crystal_size_mid 0.200
_exptl_crystal_size_min 0.200
_refine_diff_density_max 0.314
_refine_diff_density_min -0.208
_refine_diff_density_rms 0.044
_refine_ls_extinction_coef .
_refine_ls_extinction_method none
_refine_ls_goodness_of_fit_ref 1.008
_refine_ls_hydrogen_treatment mixed
_refine_ls_matrix_type full
_refine_ls_number_parameters 199
_refine_ls_number_reflns 2982
_refine_ls_number_restraints 0
_refine_ls_restrained_S_all 1.008
_refine_ls_R_factor_all 0.0650
_refine_ls_R_factor_gt 0.0622
_refine_ls_shift/su_max 0.000
_refine_ls_shift/su_mean 0.000
_refine_ls_structure_factor_coef Fsqd
_refine_ls_weighting_details 'w=1/[\s^2^(Fo^2^)+(0.0665P)^2^+2.4130P] where P=(Fo^2^+2Fc^2^)/3'
_refine_ls_weighting_scheme calc
_refine_ls_wR_factor_gt 0.1539
_refine_ls_wR_factor_ref 0.1561
_reflns_Friedel_coverage 0.000
_reflns_Friedel_fraction_full .
_reflns_Friedel_fraction_max .
_reflns_number_gt 2878
_reflns_number_total 2982
_reflns_threshold_expression 'I > 2\s(I)'
_cod_data_source_file j_ncrs-2021-0090_suppl.cif
_cod_data_source_block s469p
_cod_original_cell_volume 1697.0(12)
_cod_original_sg_symbol_H-M 'P 21/n'
_cod_database_code 8104717
_shelx_space_group_comment
;
The symmetry employed for this shelxl refinement is uniquely defined
by the following loop, which should always be used as a source of
symmetry information in preference to the above space-group names.
They are only intended as comments.
;
_shelx_estimated_absorpt_t_min 0.962
_shelx_estimated_absorpt_t_max 0.974
_exptl_absorpt_special_details none

loop_
_space_group_symop_operation_xyz
'x, y, z'
'-x+1/2, y+1/2, -z+1/2'
'-x, -y, -z'
'x-1/2, -y-1/2, z-1/2'

loop_
_atom_site_label
_atom_site_type_symbol
_atom_site_fract_x
_atom_site_fract_y
_atom_site_fract_z
_atom_site_U_iso_or_equiv
_atom_site_adp_type
_atom_site_occupancy
_atom_site_site_symmetry_order
_atom_site_calc_flag
_atom_site_refinement_flags_posn
_atom_site_refinement_flags_adp
_atom_site_refinement_flags_occupancy
_atom_site_disorder_assembly
_atom_site_disorder_group
Li1 Li 0.5090(4) 0.0789(4) 0.0653(3) 0.0317(10) Uani 1 1 d . . . . .
N1 N 0.36147(18) -0.02269(18) 0.00870(16) 0.0262(5) Uani 1 1 d . . . . .
N2 N 0.45798(19) 0.0373(2) 0.20620(16) 0.0312(5) Uani 1 1 d . . . . .
Si1 Si 0.34215(6) -0.04527(6) 0.13059(6) 0.0272(2) Uani 1 1 d . . . . .
C1 C 0.2707(3) 0.2271(2) -0.0360(2) 0.0340(6) Uani 1 1 d . . . . .
C2 C 0.1946(3) 0.3073(3) -0.0014(2) 0.0441(7) Uani 1 1 d . . . . .
H2 H 0.114229 0.289556 -0.011757 0.053 Uiso 1 1 calc R U . . .
C3 C 0.2343(3) 0.4125(3) 0.0479(3) 0.0512(9) Uani 1 1 d . . . . .
H3 H 0.180700 0.465128 0.070118 0.061 Uiso 1 1 calc R U . . .
C4 C 0.3511(3) 0.4407(3) 0.0647(3) 0.0498(8) Uani 1 1 d . . . . .
H4 H 0.377999 0.511409 0.099518 0.060 Uiso 1 1 calc R U . . .
C5 C 0.4287(3) 0.3641(3) 0.0299(2) 0.0430(7) Uani 1 1 d . . . . .
H5 H 0.508812 0.383099 0.040122 0.052 Uiso 1 1 calc R U . . .
C6 C 0.3886(3) 0.2592(2) -0.0200(2) 0.0360(7) Uani 1 1 d . . . . .
H6 H 0.442412 0.208271 -0.043872 0.043 Uiso 1 1 calc R U . . .
C7 C 0.2258(2) 0.1167(3) -0.0896(2) 0.0355(6) Uani 1 1 d . . . . .
H7 H 0.162078 0.125252 -0.143484 0.043 Uiso 1 1 calc R U . . .
C8 C 0.2666(2) 0.0048(2) -0.0693(2) 0.0296(6) Uani 1 1 d . . . . .
C9 C 0.2019(2) -0.1010(3) -0.1301(2) 0.0376(7) Uani 1 1 d . . . . .
C10 C 0.1335(3) -0.0627(4) -0.2349(3) 0.0578(10) Uani 1 1 d . . . . .
H10A H 0.185061 -0.019013 -0.271899 0.087 Uiso 1 1 calc R U . . .
H10B H 0.068690 -0.011671 -0.225411 0.087 Uiso 1 1 calc R U . . .
H10C H 0.103798 -0.133289 -0.273532 0.087 Uiso 1 1 calc R U . . .
C11 C 0.1145(3) -0.1557(3) -0.0684(3) 0.0508(9) Uani 1 1 d . . . . .
H11A H 0.072321 -0.220685 -0.106995 0.076 Uiso 1 1 calc R U . . .
H11B H 0.059627 -0.094604 -0.055308 0.076 Uiso 1 1 calc R U . . .
H11C H 0.156609 -0.186287 -0.004093 0.076 Uiso 1 1 calc R U . . .
C12 C 0.2888(3) -0.1986(3) -0.1472(3) 0.0509(9) Uani 1 1 d . . . . .
C13 C 0.1986(2) 0.0090(3) 0.1588(2) 0.0395(7) Uani 1 1 d . . . . .
H13A H 0.177577 0.083482 0.122537 0.059 Uiso 1 1 calc R U . . .
H13B H 0.205212 0.022378 0.231567 0.059 Uiso 1 1 calc R U . . .
H13C H 0.138785 -0.050680 0.136753 0.059 Uiso 1 1 calc R U . . .
C14 C 0.3595(3) -0.2044(3) 0.1753(3) 0.0436(7) Uani 1 1 d . . . . .
H14A H 0.297399 -0.252848 0.137145 0.065 Uiso 1 1 calc R U . . .
H14B H 0.355473 -0.208114 0.247413 0.065 Uiso 1 1 calc R U . . .
H14C H 0.434654 -0.234776 0.164459 0.065 Uiso 1 1 calc R U . . .
C15 C 0.4246(3) 0.1518(3) 0.2479(2) 0.0418(7) Uani 1 1 d . . . . .
H15A H 0.388402 0.136531 0.307042 0.063 Uiso 1 1 calc R U . . .
H15B H 0.369704 0.193570 0.196358 0.063 Uiso 1 1 calc R U . . .
H15C H 0.493833 0.200914 0.267952 0.063 Uiso 1 1 calc R U . . .
C16 C 0.5414(3) -0.0256(3) 0.2841(2) 0.0482(8) Uani 1 1 d . . . . .
H16A H 0.604663 0.028226 0.311720 0.072 Uiso 1 1 calc R U . . .
H16B H 0.572831 -0.094484 0.253573 0.072 Uiso 1 1 calc R U . . .
H16C H 0.501790 -0.052198 0.338534 0.072 Uiso 1 1 calc R U . . .
H12A H 0.347(3) -0.168(3) -0.188(2) 0.046(9) Uiso 1 1 d . . . . .
H12B H 0.246(3) -0.267(3) -0.182(3) 0.062(10) Uiso 1 1 d . . . . .
H12C H 0.332(3) -0.230(3) -0.079(3) 0.057(10) Uiso 1 1 d . . . . .

loop_
_atom_site_aniso_label
_atom_site_aniso_U_11
_atom_site_aniso_U_22
_atom_site_aniso_U_33
_atom_site_aniso_U_23
_atom_site_aniso_U_13
_atom_site_aniso_U_12
Li1 0.030(2) 0.034(2) 0.031(2) -0.0050(19) 0.0074(18) -0.0019(19)
N1 0.0229(11) 0.0264(11) 0.0295(12) -0.0012(9) 0.0050(9) -0.0010(9)
N2 0.0299(12) 0.0363(13) 0.0271(12) -0.0009(9) 0.0044(9) 0.0023(10)
Si1 0.0249(4) 0.0277(4) 0.0306(4) 0.0029(3) 0.0092(3) 0.0014(3)
C1 0.0441(16) 0.0301(14) 0.0275(14) 0.0073(11) 0.0053(12) 0.0079(12)
C2 0.0436(18) 0.0434(17) 0.0470(18) 0.0043(14) 0.0122(14) 0.0075(14)
C3 0.064(2) 0.0383(17) 0.056(2) -0.0063(15) 0.0250(17) 0.0110(16)
C4 0.069(2) 0.0315(16) 0.052(2) -0.0025(14) 0.0207(17) -0.0050(15)
C5 0.0491(18) 0.0366(16) 0.0451(18) 0.0079(13) 0.0130(14) -0.0067(14)
C6 0.0430(16) 0.0294(14) 0.0377(16) 0.0079(12) 0.0132(13) 0.0060(12)
C7 0.0320(15) 0.0397(16) 0.0321(15) 0.0005(12) -0.0018(12) 0.0051(12)
C8 0.0229(13) 0.0365(14) 0.0301(14) -0.0039(11) 0.0065(10) -0.0009(11)
C9 0.0269(14) 0.0455(17) 0.0399(16) -0.0142(13) 0.0049(12) -0.0063(12)
C10 0.048(2) 0.075(2) 0.044(2) -0.0198(18) -0.0084(15) -0.0098(18)
C11 0.0359(17) 0.0515(19) 0.066(2) -0.0188(17) 0.0101(15) -0.0148(15)
C12 0.0371(18) 0.0453(19) 0.070(3) -0.0277(18) 0.0090(17) -0.0080(15)
C13 0.0331(15) 0.0498(18) 0.0383(16) -0.0003(14) 0.0136(12) 0.0050(13)
C14 0.0448(18) 0.0360(16) 0.0527(19) 0.0098(14) 0.0158(14) -0.0006(13)
C15 0.0449(17) 0.0425(17) 0.0403(17) -0.0101(13) 0.0138(13) -0.0022(14)
C16 0.0391(17) 0.063(2) 0.0394(18) 0.0106(15) -0.0025(13) 0.0030(15)

loop_
_atom_type_symbol
_atom_type_description
_atom_type_scat_dispersion_real
_atom_type_scat_dispersion_imag
_atom_type_scat_source
C C 0.0033 0.0016 'International Tables Vol C Tables 4.2.6.8 and 6.1.1.4'
H H 0.0000 0.0000 'International Tables Vol C Tables 4.2.6.8 and 6.1.1.4'
Li Li -0.0003 0.0001 'International Tables Vol C Tables 4.2.6.8 and 6.1.1.4'
N N 0.0061 0.0033 'International Tables Vol C Tables 4.2.6.8 and 6.1.1.4'
Si Si 0.0817 0.0704 'International Tables Vol C Tables 4.2.6.8 and 6.1.1.4'

loop_
_geom_angle_atom_site_label_1
_geom_angle_atom_site_label_2
_geom_angle_atom_site_label_3
_geom_angle
_geom_angle_site_symmetry_1
_geom_angle_site_symmetry_3
N1 Li1 N1 106.8(2) 3_655 .
N1 Li1 N2 135.0(3) 3_655 .
N1 Li1 N2 81.99(18) . .
N1 Li1 Li1 54.22(17) 3_655 3_655
N1 Li1 Li1 52.53(17) . 3_655
N2 Li1 Li1 117.9(3) . 3_655
N1 Li1 Si1 130.0(2) 3_655 .
N1 Li1 Si1 39.76(10) . .
N2 Li1 Si1 42.24(10) . .
Li1 Li1 Si1 83.2(2) 3_655 .
N1 Li1 C12 71.93(16) 3_655 3_655
N1 Li1 C12 175.9(2) . 3_655
N2 Li1 C12 96.20(19) . 3_655
Li1 Li1 C12 126.0(3) 3_655 3_655
Si1 Li1 C12 138.2(2) . 3_655
N1 Li1 C8 29.54(10) 3_655 3_655
N1 Li1 C8 122.5(2) . 3_655
N2 Li1 C8 108.6(2) . 3_655
Li1 Li1 C8 74.6(2) 3_655 3_655
Si1 Li1 C8 124.02(19) . 3_655
C12 Li1 C8 54.55(12) 3_655 3_655
C8 N1 Si1 121.32(17) . .
C8 N1 Li1 105.0(2) . 3_655
Si1 N1 Li1 130.58(18) . 3_655
C8 N1 Li1 129.5(2) . .
Si1 N1 Li1 88.48(16) . .
Li1 N1 Li1 73.2(2) 3_655 .
C16 N2 C15 109.5(2) . .
C16 N2 Si1 119.3(2) . .
C15 N2 Si1 115.98(18) . .
C16 N2 Li1 118.6(2) . .
C15 N2 Li1 106.1(2) . .
Si1 N2 Li1 85.08(15) . .
N1 Si1 N2 104.42(11) . .
N1 Si1 C13 114.57(12) . .
N2 Si1 C13 109.20(13) . .
N1 Si1 C14 114.84(13) . .
N2 Si1 C14 106.36(13) . .
C13 Si1 C14 107.05(14) . .
N1 Si1 Li1 51.76(12) . .
N2 Si1 Li1 52.68(12) . .
C13 Si1 Li1 128.66(15) . .
C14 Si1 Li1 123.77(14) . .
C2 C1 C6 116.6(3) . .
C2 C1 C7 120.5(3) . .
C6 C1 C7 122.9(3) . .
C3 C2 C1 121.6(3) . .
C3 C2 H2 119.2 . .
C1 C2 H2 119.2 . .
C4 C3 C2 120.6(3) . .
C4 C3 H3 119.7 . .
C2 C3 H3 119.7 . .
C3 C4 C5 119.3(3) . .
C3 C4 H4 120.4 . .
C5 C4 H4 120.4 . .
C4 C5 C6 120.0(3) . .
C4 C5 H5 120.0 . .
C6 C5 H5 120.0 . .
C5 C6 C1 121.9(3) . .
C5 C6 H6 119.1 . .
C1 C6 H6 119.1 . .
C8 C7 C1 126.6(3) . .
C8 C7 H7 116.7 . .
C1 C7 H7 116.7 . .
C7 C8 N1 123.5(2) . .
C7 C8 C9 118.8(2) . .
N1 C8 C9 117.6(2) . .
C7 C8 Li1 128.0(2) . 3_655
N1 C8 Li1 45.46(15) . 3_655
C9 C8 Li1 97.00(18) . 3_655
C12 C9 C10 108.2(3) . .
C12 C9 C11 108.1(3) . .
C10 C9 C11 108.1(3) . .
C12 C9 C8 110.4(2) . .
C10 C9 C8 112.8(3) . .
C11 C9 C8 109.2(2) . .
C9 C10 H10A 109.5 . .
C9 C10 H10B 109.5 . .
H10A C10 H10B 109.5 . .
C9 C10 H10C 109.5 . .
H10A C10 H10C 109.5 . .
H10B C10 H10C 109.5 . .
C9 C11 H11A 109.5 . .
C9 C11 H11B 109.5 . .
H11A C11 H11B 109.5 . .
C9 C11 H11C 109.5 . .
H11A C11 H11C 109.5 . .
H11B C11 H11C 109.5 . .
C9 C12 Li1 97.8(2) . 3_655
C9 C12 H12A 111.4(19) . .
Li1 C12 H12A 55.9(18) 3_655 .
C9 C12 H12B 110(2) . .
Li1 C12 H12B 152(2) 3_655 .
H12A C12 H12B 110(3) . .
C9 C12 H12C 110(2) . .
Li1 C12 H12C 64(2) 3_655 .
H12A C12 H12C 109(3) . .
H12B C12 H12C 106(3) . .
Si1 C13 H13A 109.5 . .
Si1 C13 H13B 109.5 . .
H13A C13 H13B 109.5 . .
Si1 C13 H13C 109.5 . .
H13A C13 H13C 109.5 . .
H13B C13 H13C 109.5 . .
Si1 C14 H14A 109.5 . .
Si1 C14 H14B 109.5 . .
H14A C14 H14B 109.5 . .
Si1 C14 H14C 109.5 . .
H14A C14 H14C 109.5 . .
H14B C14 H14C 109.5 . .
N2 C15 H15A 109.5 . .
N2 C15 H15B 109.5 . .
H15A C15 H15B 109.5 . .
N2 C15 H15C 109.5 . .
H15A C15 H15C 109.5 . .
H15B C15 H15C 109.5 . .
N2 C16 H16A 109.5 . .
N2 C16 H16B 109.5 . .
H16A C16 H16B 109.5 . .
N2 C16 H16C 109.5 . .
H16A C16 H16C 109.5 . .
H16B C16 H16C 109.5 . .

loop_
_geom_bond_atom_site_label_1
_geom_bond_atom_site_label_2
_geom_bond_distance
_geom_bond_site_symmetry_2
Li1 N1 2.036(5) 3_655
Li1 N1 2.081(5) .
Li1 N2 2.114(5) .
Li1 Li1 2.457(9) 3_655
Li1 Si1 2.649(5) .
Li1 C12 2.754(6) 3_655
Li1 C8 2.759(5) 3_655
N1 C8 1.408(3) .
N1 Si1 1.695(2) .
N2 C16 1.467(4) .
N2 C15 1.472(4) .
N2 Si1 1.787(2) .
Si1 C13 1.872(3) .
Si1 C14 1.872(3) .
C1 C2 1.392(4) .
C1 C6 1.395(4) .
C1 C7 1.472(4) .
C2 C3 1.383(5) .
C2 H2 0.9400 .
C3 C4 1.373(5) .
C3 H3 0.9400 .
C4 C5 1.379(4) .
C4 H4 0.9400 .
C5 C6 1.385(4) .
C5 H5 0.9400 .
C6 H6 0.9400 .
C7 C8 1.346(4) .
C7 H7 0.9400 .
C8 C9 1.549(4) .
C9 C12 1.528(4) .
C9 C10 1.539(5) .
C9 C11 1.539(4) .
C10 H10A 0.9700 .
C10 H10B 0.9700 .
C10 H10C 0.9700 .
C11 H11A 0.9700 .
C11 H11B 0.9700 .
C11 H11C 0.9700 .
C12 H12A 1.00(3) .
C12 H12B 0.98(4) .
C12 H12C 1.02(4) .
C13 H13A 0.9700 .
C13 H13B 0.9700 .
C13 H13C 0.9700 .
C14 H14A 0.9700 .
C14 H14B 0.9700 .
C14 H14C 0.9700 .
C15 H15A 0.9700 .
C15 H15B 0.9700 .
C15 H15C 0.9700 .
C16 H16A 0.9700 .
C16 H16B 0.9700 .
C16 H16C 0.9700 .
